data_7004796
loop_
_publ_author_name
'Zhao, Shu-Bin'
'Liu, Guo-hui'
'Song, Datong'
'Wang, Suning'

_publ_section_title
;
 Impact of the linker groups in bis(7-azaindol-1-yl) chelate ligands on
 structures and stability of Pt(N,N-L)R2 complexes
;
_journal_issue 48
_journal_name_full 'Dalton Transactions'
_journal_page_first 6953
_journal_page_last 6965
_journal_paper_doi 10.1039/b813501k
_journal_year 2008
_chemical_formula_sum 'C32 H24 N4 Pt'
_chemical_formula_weight 659.64
_chemical_name_systematic
;
?
;
_space_group_IT_number 14
_symmetry_cell_setting monoclinic
_symmetry_space_group_name_Hall '-P 2ybc'
_symmetry_space_group_name_H-M 'P 1 21/c 1'
_atom_sites_solution_hydrogens geom
_atom_sites_solution_primary direct
_atom_sites_solution_secondary difmap
_audit_creation_method SHELXL-97
_cell_angle_alpha 90.00
_cell_angle_beta 112.390(4)
_cell_angle_gamma 90.00
_cell_formula_units_Z 4
_cell_length_a 15.404(3)
_cell_length_b 11.527(2)
_cell_length_c 15.536(3)
_cell_measurement_temperature 294(2)
_cell_volume 2550.6(8)
_computing_structure_refinement 'SHELXL-97 (Sheldrick, 1997)'
_computing_structure_solution 'SHELXS-97 (Sheldrick, 1990)'
_diffrn_ambient_temperature 294(2)
_diffrn_measured_fraction_theta_full 0.996
_diffrn_measured_fraction_theta_max 0.996
_diffrn_measurement_device_type ApexII
_diffrn_radiation_monochromator graphite
_diffrn_radiation_source 'fine-focus sealed tube'
_diffrn_radiation_type MoK\a
_diffrn_radiation_wavelength 0.71073
_diffrn_reflns_av_R_equivalents 0.0174
_diffrn_reflns_av_sigmaI/netI 0.0300
_diffrn_reflns_limit_h_max 19
_diffrn_reflns_limit_h_min -17
_diffrn_reflns_limit_k_max 14
_diffrn_reflns_limit_k_min -14
_diffrn_reflns_limit_l_max 19
_diffrn_reflns_limit_l_min -17
_diffrn_reflns_number 17073
_diffrn_reflns_theta_full 27.00
_diffrn_reflns_theta_max 27.00
_diffrn_reflns_theta_min 2.27
_exptl_absorpt_coefficient_mu 5.530
_exptl_absorpt_correction_T_max 0.6078
_exptl_absorpt_correction_T_min 0.4043
_exptl_absorpt_correction_type multi-scan
_exptl_crystal_colour colorless
_exptl_crystal_density_diffrn 1.718
_exptl_crystal_density_method 'not measured'
_exptl_crystal_description block
_exptl_crystal_F_000 1288
_exptl_crystal_size_max 0.20
_exptl_crystal_size_mid 0.20
_exptl_crystal_size_min 0.10
_refine_diff_density_max 0.821
_refine_diff_density_min -0.576
_refine_diff_density_rms 0.061
_refine_ls_extinction_method none
_refine_ls_goodness_of_fit_ref 0.925
_refine_ls_hydrogen_treatment constr
_refine_ls_matrix_type full
_refine_ls_number_parameters 334
_refine_ls_number_reflns 5546
_refine_ls_number_restraints 0
_refine_ls_restrained_S_all 0.925
_refine_ls_R_factor_all 0.0316
_refine_ls_R_factor_gt 0.0188
_refine_ls_shift/su_max 0.001
_refine_ls_shift/su_mean 0.000
_refine_ls_structure_factor_coef Fsqd
_refine_ls_weighting_details 'calc w=1/[\s^2^(Fo^2^)+(0.0150P)^2^+0.0000P] where P=(Fo^2^+2Fc^2^)/3'
_refine_ls_weighting_scheme calc
_refine_ls_wR_factor_gt 0.0340
_refine_ls_wR_factor_ref 0.0363
_reflns_number_gt 4334
_reflns_number_total 5546
_reflns_threshold_expression >2sigma(I)
_cod_data_source_file b813501k.txt
_cod_data_source_block sdt50
_cod_depositor_comments
;
The following automatic conversions were performed:
'_exptl_absorpt_correction_type' value 'Multi-scan' changed to
'multi-scan' according to
'/home/saulius/struct/CIF-dictionaries/cif_core.dic' dictionary named
'cif_core.dic' version 2.4.1 from 2010-06-29.

Automatic conversion script
Id: cif_fix_enum 1527 2010-12-29 10:47:43Z saulius 
;
_cod_original_cell_volume 2550.7(8)
_cod_original_sg_symbol_H-M P2(1)/c
_cod_database_code 7004796

loop_
_symmetry_equiv_pos_as_xyz
'x, y, z'
'-x, y+1/2, -z+1/2'
'-x, -y, -z'
'x, -y-1/2, z-1/2'

loop_
_atom_site_label
_atom_site_type_symbol
_atom_site_fract_x
_atom_site_fract_y
_atom_site_fract_z
_atom_site_U_iso_or_equiv
_atom_site_adp_type
_atom_site_occupancy
_atom_site_symmetry_multiplicity
_atom_site_calc_flag
_atom_site_refinement_flags
_atom_site_disorder_assembly
_atom_site_disorder_group
Pt1 Pt 0.289526(7) 0.114882(8) 0.179963(6) 0.03958(4) Uani 1 1 d . . .
N1 N 0.18404(17) 0.3927(2) 0.14260(17) 0.0554(6) Uani 1 1 d . . .
N2 N 0.29990(16) 0.27225(19) 0.25840(14) 0.0448(5) Uani 1 1 d . . .
N3 N 0.29405(16) 0.3378(2) 0.03875(15) 0.0479(6) Uani 1 1 d . . .
N4 N 0.39583(15) 0.19662(18) 0.14388(14) 0.0403(5) Uani 1 1 d . . .
C1 C 0.1558(2) 0.5075(3) 0.1427(3) 0.0763(10) Uani 1 1 d . . .
H1A H 0.1100 0.5444 0.0927 0.092 Uiso 1 1 calc R . .
C2 C 0.2040(3) 0.5572(3) 0.2251(3) 0.0840(11) Uani 1 1 d . . .
H2A H 0.1967 0.6329 0.2419 0.101 Uiso 1 1 calc R . .
C3 C 0.2677(2) 0.4749(3) 0.2819(2) 0.0610(8) Uani 1 1 d . . .
C4 C 0.3354(3) 0.4727(3) 0.3714(2) 0.0734(10) Uani 1 1 d . . .
H4A H 0.3476 0.5382 0.4091 0.088 Uiso 1 1 calc R . .
C5 C 0.3837(2) 0.3723(3) 0.4029(2) 0.0679(9) Uani 1 1 d . . .
H5A H 0.4296 0.3689 0.4627 0.081 Uiso 1 1 calc R . .
C6 C 0.3647(2) 0.2748(3) 0.34594(19) 0.0565(8) Uani 1 1 d . . .
H6A H 0.3987 0.2075 0.3697 0.068 Uiso 1 1 calc R . .
C7 C 0.2539(2) 0.3718(2) 0.22834(19) 0.0472(7) Uani 1 1 d . . .
C8 C 0.3087(2) 0.4419(3) 0.0022(2) 0.0673(9) Uani 1 1 d . . .
H8A H 0.2614 0.4885 -0.0383 0.081 Uiso 1 1 calc R . .
C9 C 0.4012(2) 0.4663(3) 0.0339(2) 0.0700(9) Uani 1 1 d . . .
H9A H 0.4284 0.5320 0.0200 0.084 Uiso 1 1 calc R . .
C10 C 0.4497(2) 0.3726(2) 0.09261(19) 0.0502(7) Uani 1 1 d . . .
C11 C 0.5422(2) 0.3438(3) 0.1439(2) 0.0595(8) Uani 1 1 d . . .
H11A H 0.5909 0.3927 0.1457 0.071 Uiso 1 1 calc R . .
C12 C 0.5601(2) 0.2413(3) 0.1919(2) 0.0584(8) Uani 1 1 d . . .
H12A H 0.6218 0.2185 0.2251 0.070 Uiso 1 1 calc R . .
C13 C 0.4867(2) 0.1712(3) 0.19130(18) 0.0521(7) Uani 1 1 d . . .
H13A H 0.5012 0.1028 0.2256 0.063 Uiso 1 1 calc R . .
C14 C 0.38016(19) 0.2940(2) 0.09400(17) 0.0406(6) Uani 1 1 d . . .
C15 C 0.1483(2) 0.3170(2) 0.06428(18) 0.0483(7) Uani 1 1 d . . .
C16 C 0.0571(2) 0.2768(3) 0.0349(2) 0.0626(8) Uani 1 1 d . . .
H16A H 0.0191 0.2991 0.0663 0.075 Uiso 1 1 calc R . .
C17 C 0.0223(2) 0.2039(3) -0.0404(2) 0.0706(9) Uani 1 1 d . . .
H17A H -0.0392 0.1774 -0.0600 0.085 Uiso 1 1 calc R . .
C18 C 0.0785(2) 0.1701(3) -0.0870(2) 0.0698(9) Uani 1 1 d . . .
H18A H 0.0555 0.1189 -0.1368 0.084 Uiso 1 1 calc R . .
C19 C 0.1690(2) 0.2123(3) -0.05951(18) 0.0584(8) Uani 1 1 d . . .
H19A H 0.2064 0.1910 -0.0918 0.070 Uiso 1 1 calc R . .
C20 C 0.20349(19) 0.2858(2) 0.01544(17) 0.0453(7) Uani 1 1 d . . .
C21 C 0.28522(19) -0.0272(2) 0.10484(16) 0.0415(6) Uani 1 1 d . . .
C22 C 0.3655(2) -0.0909(2) 0.11216(19) 0.0527(7) Uani 1 1 d . . .
H22A H 0.4237 -0.0665 0.1544 0.063 Uiso 1 1 calc R . .
C23 C 0.3613(2) -0.1879(3) 0.0593(2) 0.0632(9) Uani 1 1 d . . .
H23A H 0.4160 -0.2285 0.0676 0.076 Uiso 1 1 calc R . .
C24 C 0.2783(3) -0.2252(3) -0.0048(2) 0.0640(9) Uani 1 1 d . . .
H24A H 0.2760 -0.2908 -0.0405 0.077 Uiso 1 1 calc R . .
C25 C 0.1981(2) -0.1647(3) -0.0162(2) 0.0648(9) Uani 1 1 d . . .
H25A H 0.1410 -0.1889 -0.0606 0.078 Uiso 1 1 calc R . .
C26 C 0.2015(2) -0.0676(3) 0.03792(19) 0.0551(8) Uani 1 1 d . . .
H26A H 0.1460 -0.0282 0.0292 0.066 Uiso 1 1 calc R . .
C27 C 0.19730(19) 0.0444(2) 0.22725(16) 0.0426(6) Uani 1 1 d . . .
C28 C 0.1963(2) -0.0728(3) 0.24967(17) 0.0498(7) Uani 1 1 d . . .
H28A H 0.2385 -0.1229 0.2391 0.060 Uiso 1 1 calc R . .
C29 C 0.1344(2) -0.1171(3) 0.28730(18) 0.0608(8) Uani 1 1 d . . .
H29A H 0.1364 -0.1955 0.3018 0.073 Uiso 1 1 calc R . .
C30 C 0.0702(2) -0.0464(3) 0.30328(19) 0.0656(9) Uani 1 1 d . . .
H30A H 0.0294 -0.0762 0.3290 0.079 Uiso 1 1 calc R . .
C31 C 0.0675(2) 0.0673(3) 0.2809(2) 0.0659(9) Uani 1 1 d . . .
H31A H 0.0236 0.1159 0.2902 0.079 Uiso 1 1 calc R . .
C32 C 0.1299(2) 0.1124(3) 0.24404(19) 0.0552(7) Uani 1 1 d . . .
H32A H 0.1266 0.1911 0.2299 0.066 Uiso 1 1 calc R . .

loop_
_atom_site_aniso_label
_atom_site_aniso_U_11
_atom_site_aniso_U_22
_atom_site_aniso_U_33
_atom_site_aniso_U_23
_atom_site_aniso_U_13
_atom_site_aniso_U_12
Pt1 0.04281(7) 0.03777(6) 0.04050(6) -0.00199(5) 0.01848(5) -0.00426(6)
N1 0.0536(16) 0.0473(15) 0.0677(16) -0.0061(13) 0.0259(14) 0.0028(13)
N2 0.0476(15) 0.0438(14) 0.0486(13) -0.0089(11) 0.0246(12) -0.0085(12)
N3 0.0395(14) 0.0501(14) 0.0546(13) 0.0123(12) 0.0186(12) -0.0021(12)
N4 0.0390(13) 0.0401(13) 0.0454(12) -0.0015(10) 0.0200(11) -0.0019(11)
C1 0.067(2) 0.054(2) 0.109(3) 0.004(2) 0.034(2) 0.0159(19)
C2 0.091(3) 0.050(2) 0.119(3) -0.026(2) 0.049(3) 0.000(2)
C3 0.066(2) 0.049(2) 0.079(2) -0.0212(18) 0.041(2) -0.0120(18)
C4 0.083(3) 0.071(2) 0.080(2) -0.035(2) 0.046(2) -0.027(2)
C5 0.074(2) 0.080(3) 0.0554(18) -0.0224(19) 0.0307(17) -0.024(2)
C6 0.058(2) 0.064(2) 0.0523(17) -0.0058(16) 0.0260(16) -0.0090(17)
C7 0.0477(17) 0.0454(18) 0.0578(17) -0.0095(15) 0.0306(15) -0.0113(15)
C8 0.059(2) 0.061(2) 0.084(2) 0.0280(18) 0.0297(19) 0.0041(18)
C9 0.058(2) 0.060(2) 0.096(2) 0.0239(19) 0.033(2) -0.0089(18)
C10 0.0437(17) 0.0516(19) 0.0584(16) 0.0030(15) 0.0229(14) -0.0075(15)
C11 0.0440(19) 0.066(2) 0.0691(19) -0.0024(17) 0.0218(16) -0.0166(17)
C12 0.0379(18) 0.065(2) 0.0662(19) 0.0020(17) 0.0137(15) -0.0020(16)
C13 0.0498(19) 0.0508(18) 0.0540(16) 0.0038(14) 0.0178(15) 0.0031(16)
C14 0.0399(16) 0.0447(16) 0.0404(14) -0.0009(13) 0.0189(13) -0.0027(14)
C15 0.0434(18) 0.0504(18) 0.0501(16) 0.0021(14) 0.0166(14) -0.0013(15)
C16 0.046(2) 0.074(2) 0.072(2) 0.0010(18) 0.0272(17) 0.0005(18)
C17 0.0440(19) 0.083(3) 0.076(2) 0.002(2) 0.0126(18) -0.0156(18)
C18 0.062(2) 0.080(2) 0.0533(18) -0.0095(17) 0.0062(17) -0.014(2)
C19 0.055(2) 0.072(2) 0.0465(16) 0.0007(16) 0.0176(15) -0.0022(17)
C20 0.0369(16) 0.0510(18) 0.0442(15) 0.0109(13) 0.0113(13) -0.0001(14)
C21 0.0472(18) 0.0378(15) 0.0421(14) 0.0013(12) 0.0200(14) -0.0035(14)
C22 0.0560(19) 0.0465(19) 0.0499(16) -0.0007(14) 0.0136(15) 0.0018(15)
C23 0.068(2) 0.051(2) 0.067(2) -0.0075(16) 0.0217(19) 0.0107(18)
C24 0.082(3) 0.0447(19) 0.068(2) -0.0133(16) 0.032(2) -0.0013(19)
C25 0.064(2) 0.061(2) 0.068(2) -0.0234(18) 0.0244(18) -0.0184(19)
C26 0.053(2) 0.0539(18) 0.0615(18) -0.0109(16) 0.0257(16) -0.0071(16)
C27 0.0432(17) 0.0477(17) 0.0373(13) -0.0017(12) 0.0157(13) -0.0075(14)
C28 0.0493(18) 0.0516(18) 0.0470(15) 0.0036(14) 0.0167(14) -0.0048(15)
C29 0.066(2) 0.063(2) 0.0483(16) 0.0125(15) 0.0163(16) -0.0170(19)
C30 0.068(2) 0.083(3) 0.0566(18) -0.0035(18) 0.0352(17) -0.027(2)
C31 0.063(2) 0.075(2) 0.073(2) -0.0151(18) 0.0409(18) -0.0107(19)
C32 0.061(2) 0.0507(18) 0.0631(17) -0.0046(15) 0.0344(16) -0.0074(17)

loop_
_atom_type_symbol
_atom_type_description
_atom_type_scat_dispersion_real
_atom_type_scat_dispersion_imag
_atom_type_scat_source
C C 0.0033 0.0016 'International Tables Vol C Tables 4.2.6.8 and 6.1.1.4'
H H 0.0000 0.0000 'International Tables Vol C Tables 4.2.6.8 and 6.1.1.4'
N N 0.0061 0.0033 'International Tables Vol C Tables 4.2.6.8 and 6.1.1.4'
Pt Pt -1.7033 8.3905 'International Tables Vol C Tables 4.2.6.8 and 6.1.1.4'

loop_
_geom_angle_atom_site_label_1
_geom_angle_atom_site_label_2
_geom_angle_atom_site_label_3
_geom_angle
_geom_angle_site_symmetry_1
_geom_angle_site_symmetry_3
_geom_angle_publ_flag
C21 Pt1 C27 90.66(10) . . ?
C21 Pt1 N4 93.81(9) . . ?
C27 Pt1 N4 174.03(8) . . ?
C21 Pt1 N2 176.82(9) . . ?
C27 Pt1 N2 92.52(9) . . ?
N4 Pt1 N2 83.01(7) . . ?
C7 N1 C1 107.1(3) . . ?
C7 N1 C15 128.6(2) . . ?
C1 N1 C15 124.2(3) . . ?
C7 N2 C6 115.1(2) . . ?
C7 N2 Pt1 127.55(18) . . ?
C6 N2 Pt1 117.1(2) . . ?
C14 N3 C8 107.8(2) . . ?
C14 N3 C20 128.3(2) . . ?
C8 N3 C20 123.7(2) . . ?
C14 N4 C13 115.0(2) . . ?
C14 N4 Pt1 122.40(18) . . ?
C13 N4 Pt1 120.11(18) . . ?
C2 C1 N1 110.4(3) . . ?
C1 C2 C3 108.1(3) . . ?
C4 C3 C2 136.0(3) . . ?
C4 C3 C7 117.4(3) . . ?
C2 C3 C7 106.6(3) . . ?
C5 C4 C3 118.4(3) . . ?
C4 C5 C6 120.3(3) . . ?
N2 C6 C5 123.8(3) . . ?
N2 C7 N1 127.1(2) . . ?
N2 C7 C3 125.0(3) . . ?
N1 C7 C3 107.9(3) . . ?
C9 C8 N3 110.3(3) . . ?
C8 C9 C10 107.4(3) . . ?
C11 C10 C14 117.4(3) . . ?
C11 C10 C9 136.4(3) . . ?
C14 C10 C9 106.3(3) . . ?
C12 C11 C10 118.1(3) . . ?
C11 C12 C13 120.4(3) . . ?
N4 C13 C12 123.6(3) . . ?
N4 C14 N3 126.2(2) . . ?
N4 C14 C10 125.4(3) . . ?
N3 C14 C10 108.3(2) . . ?
C16 C15 C20 119.4(3) . . ?
C16 C15 N1 120.1(3) . . ?
C20 C15 N1 120.5(2) . . ?
C17 C16 C15 120.4(3) . . ?
C16 C17 C18 120.1(3) . . ?
C17 C18 C19 120.0(3) . . ?
C20 C19 C18 119.9(3) . . ?
C19 C20 C15 120.3(3) . . ?
C19 C20 N3 119.9(2) . . ?
C15 C20 N3 119.7(2) . . ?
C26 C21 C22 115.0(2) . . ?
C26 C21 Pt1 121.7(2) . . ?
C22 C21 Pt1 123.3(2) . . ?
C23 C22 C21 122.5(3) . . ?
C24 C23 C22 120.9(3) . . ?
C23 C24 C25 118.9(3) . . ?
C24 C25 C26 120.5(3) . . ?
C25 C26 C21 122.1(3) . . ?
C28 C27 C32 114.5(2) . . ?
C28 C27 Pt1 124.1(2) . . ?
C32 C27 Pt1 121.4(2) . . ?
C29 C28 C27 122.2(3) . . ?
C30 C29 C28 120.9(3) . . ?
C31 C30 C29 118.8(3) . . ?
C30 C31 C32 120.6(3) . . ?
C31 C32 C27 123.0(3) . . ?

loop_
_geom_bond_atom_site_label_1
_geom_bond_atom_site_label_2
_geom_bond_distance
_geom_bond_site_symmetry_2
_geom_bond_publ_flag
Pt1 C21 1.998(3) . ?
Pt1 C27 2.003(3) . ?
Pt1 N4 2.141(2) . ?
Pt1 N2 2.157(2) . ?
N1 C7 1.378(4) . ?
N1 C1 1.394(4) . ?
N1 C15 1.426(3) . ?
N2 C7 1.335(3) . ?
N2 C6 1.346(3) . ?
N3 C14 1.373(3) . ?
N3 C8 1.381(3) . ?
N3 C20 1.432(3) . ?
N4 C14 1.333(3) . ?
N4 C13 1.343(3) . ?
C1 C2 1.340(4) . ?
C2 C3 1.407(5) . ?
C3 C4 1.385(4) . ?
C3 C7 1.420(4) . ?
C4 C5 1.362(4) . ?
C5 C6 1.390(4) . ?
C8 C9 1.349(4) . ?
C9 C10 1.428(4) . ?
C10 C11 1.382(4) . ?
C10 C14 1.409(3) . ?
C11 C12 1.369(4) . ?
C12 C13 1.387(4) . ?
C15 C16 1.381(4) . ?
C15 C20 1.386(3) . ?
C16 C17 1.372(4) . ?
C17 C18 1.379(4) . ?
C18 C19 1.382(4) . ?
C19 C20 1.373(4) . ?
C21 C26 1.393(4) . ?
C21 C22 1.405(4) . ?
C22 C23 1.374(4) . ?
C23 C24 1.356(4) . ?
C24 C25 1.370(4) . ?
C25 C26 1.390(4) . ?
C27 C28 1.396(4) . ?
C27 C32 1.403(4) . ?
C28 C29 1.393(4) . ?
C29 C30 1.374(4) . ?
C30 C31 1.353(4) . ?
C31 C32 1.392(4) . ?
